data_7708704
loop_
_publ_author_name
'Lahiri, Goutam Kumar'
'Bera, Sudip Kumar'

_publ_section_title
;
 Structural and electronic forms of doubly oxido/Pz and triply oxido/(Pz)2
 bridged mixed valent and isovalent diruthenium complexes (Pz=Pyrazolate)
;
_journal_name_full 'Dalton Transactions'
_journal_paper_doi 10.1039/D1DT03076K
_journal_year 2021
_chemical_formula_moiety 'C25 H35 N2 O9 Ru2'
_chemical_formula_sum 'C25 H35 N2 O9 Ru2'
_chemical_formula_weight 709.69
_space_group_crystal_system monoclinic
_space_group_IT_number 15
_space_group_name_Hall '-C 2yc'
_space_group_name_H-M_alt 'C 1 2/c 1'
_atom_sites_solution_hydrogens geom
_atom_sites_solution_primary dual
_audit_creation_date 2021-07-08
_audit_creation_method
;
Olex2 1.3
(compiled 2020.11.12 svn.r5f609507 for OlexSys, GUI svn.r6272)
;
_audit_update_record
;
2021-07-25 deposited with the CCDC.	2021-11-04 downloaded from the CCDC.
;
_cell_angle_alpha 90
_cell_angle_beta 104.800(2)
_cell_angle_gamma 90
_cell_formula_units_Z 8
_cell_length_a 30.8051(7)
_cell_length_b 8.1833(2)
_cell_length_c 24.0310(6)
_cell_measurement_reflns_used 6265
_cell_measurement_temperature 293(2)
_cell_measurement_theta_max 72.7590
_cell_measurement_theta_min 2.9570
_cell_volume 5856.9(3)
_computing_cell_refinement 'CrysAlisPro 1.171.39.46 (Rigaku OD, 2018)'
_computing_data_collection 'CrysAlisPro 1.171.39.46 (Rigaku OD, 2018)'
_computing_data_reduction 'CrysAlisPro 1.171.39.46 (Rigaku OD, 2018)'
_computing_molecular_graphics 'Olex2 1.3 (Dolomanov et al., 2009)'
_computing_publication_material 'Olex2 1.3 (Dolomanov et al., 2009)'
_computing_structure_refinement 'SHELXL 2018/3 (Sheldrick, 2015)'
_computing_structure_solution 'SHELXT 2014/4 (Sheldrick, 2014)'
_diffrn_ambient_temperature 293(2)
_diffrn_detector 'CCD plate'
_diffrn_measured_fraction_theta_full 0.995
_diffrn_measured_fraction_theta_max 0.995
_diffrn_measurement_details
;
List of Runs (angles in degrees, time in seconds):

  # Type    Start    End  Width  t~exp~   \w     \q     \k     \f   Frames
#--------------------------------------------------------------------------
  1  \w   -191.00 -11.00   1.00    4.00    -- -101.00   0.00-180.00  180
  2  \w   -122.00   2.00   1.00    4.00    --  -32.00 -72.00-144.00  124
  3  \w    -80.00 -17.00   1.00    4.00    -- -101.00  72.00 -72.00   63
  4  \w    -69.00 -23.00   1.00    4.00    -- -101.00  72.00-144.00   46
  5  \w    -90.00 -11.00   1.00    4.00    -- -101.00  43.00  72.00   79
  6  \w    -94.00 -42.00   1.00    4.00    --  -32.00 -72.00 108.00   52
  7  \w   -180.00-103.00   1.00    4.00    -- -101.00 -72.00 108.00   77
  8  \w    -53.00 -23.00   1.00    4.00    -- -101.00  72.00-180.00   30
  9  \w   -191.00-161.00   1.00    4.00    -- -101.00 -72.00 -36.00   30
 10  \w   -191.00 -29.00   1.00    4.00    -- -101.00   0.00 -36.00  162
 11  \w   -135.00 -70.00   1.00    4.00    -- -101.00  72.00-108.00   65
;
_diffrn_measurement_device 'abstract diffractometer'
_diffrn_measurement_device_type 'dtrek-CrysAlisPro-abstract goniometer imported rigaku-d*trek images'
_diffrn_measurement_method '\w scans'
_diffrn_orient_matrix_type 'CrysAlisPro convention (1999,Acta A55,543-557)'
_diffrn_orient_matrix_UB_11 -0.0493174000
_diffrn_orient_matrix_UB_12 -0.0564946000
_diffrn_orient_matrix_UB_13 -0.0165573000
_diffrn_orient_matrix_UB_21 0.0059159000
_diffrn_orient_matrix_UB_22 -0.0716927000
_diffrn_orient_matrix_UB_23 0.0607387000
_diffrn_orient_matrix_UB_31 -0.0144553000
_diffrn_orient_matrix_UB_32 0.1646172000
_diffrn_orient_matrix_UB_33 0.0208069000
_diffrn_radiation_monochromator graphite
_diffrn_radiation_probe x-ray
_diffrn_radiation_type 'Cu K\a'
_diffrn_radiation_wavelength 1.54184
_diffrn_reflns_av_R_equivalents 0.0899
_diffrn_reflns_av_unetI/netI 0.0743
_diffrn_reflns_Laue_measured_fraction_full 0.995
_diffrn_reflns_Laue_measured_fraction_max 0.995
_diffrn_reflns_limit_h_max 35
_diffrn_reflns_limit_h_min -36
_diffrn_reflns_limit_k_max 9
_diffrn_reflns_limit_k_min -7
_diffrn_reflns_limit_l_max 28
_diffrn_reflns_limit_l_min -28
_diffrn_reflns_number 17013
_diffrn_reflns_point_group_measured_fraction_full 0.995
_diffrn_reflns_point_group_measured_fraction_max 0.995
_diffrn_reflns_theta_full 64.994
_diffrn_reflns_theta_max 64.994
_diffrn_reflns_theta_min 2.967
_diffrn_source 'fine-focus sealed X-ray tube'
_diffrn_source_type 'Enhance (Cu) X-ray Source'
_exptl_absorpt_coefficient_mu 8.790
_exptl_absorpt_correction_T_max 1.00000
_exptl_absorpt_correction_T_min 0.24736
_exptl_absorpt_correction_type multi-scan
_exptl_absorpt_process_details
;
CrysAlisPro 1.171.39.46 (Rigaku Oxford Diffraction, 2018)
Empirical absorption correction using spherical harmonics,
 implemented in SCALE3 ABSPACK scaling algorithm.
;
_exptl_crystal_colour 'metallic pinkish pink'
_exptl_crystal_colour_lustre metallic
_exptl_crystal_colour_modifier pinkish
_exptl_crystal_colour_primary pink
_exptl_crystal_density_diffrn 1.610
_exptl_crystal_description block
_exptl_crystal_F_000 2872
_exptl_crystal_size_max 0.165
_exptl_crystal_size_mid 0.115
_exptl_crystal_size_min 0.083
_refine_diff_density_max 1.317
_refine_diff_density_min -0.881
_refine_diff_density_rms 0.178
_refine_ls_extinction_method none
_refine_ls_goodness_of_fit_ref 1.050
_refine_ls_hydrogen_treatment constr
_refine_ls_matrix_type full
_refine_ls_number_parameters 353
_refine_ls_number_reflns 4962
_refine_ls_number_restraints 0
_refine_ls_restrained_S_all 1.050
_refine_ls_R_factor_all 0.0677
_refine_ls_R_factor_gt 0.0543
_refine_ls_shift/su_max 0.002
_refine_ls_shift/su_mean 0.000
_refine_ls_structure_factor_coef Fsqd
_refine_ls_weighting_details 'w=1/[\s^2^(Fo^2^)+(0.0834P)^2^+11.1882P] where P=(Fo^2^+2Fc^2^)/3'
_refine_ls_weighting_scheme calc
_refine_ls_wR_factor_gt 0.1395
_refine_ls_wR_factor_ref 0.1535
_reflns_Friedel_coverage 0.000
_reflns_number_gt 4065
_reflns_number_total 4962
_reflns_threshold_expression 'I > 2\s(I)'
_cod_data_source_file d1dt03076k2.cif
_cod_data_source_block 1c
_cod_original_cell_volume 5856.9(2)
_cod_database_code 7708704
_shelx_shelxl_version_number 2018/3
_shelx_space_group_comment
;
The symmetry employed for this shelxl refinement is uniquely defined
by the following loop, which should always be used as a source of
symmetry information in preference to the above space-group names.
They are only intended as comments.
;
_shelx_estimated_absorpt_t_max 0.529
_shelx_estimated_absorpt_t_min 0.325
_reflns_odcompleteness_completeness 97.47
_reflns_odcompleteness_iscentric 1
_reflns_odcompleteness_theta 72.78
_olex2_refinement_description
;
1. Fixed Uiso
 At 1.2 times of:
  All C(H) groups
 At 1.5 times of:
  All C(H,H,H) groups
2.a Aromatic/amide H refined with riding coordinates:
 C3(H3), C13(H13), C23(H23), C18(H18), C8(H8)
2.b Idealised Me refined as rotating group:
 C11(H11A,H11B,H11C), C6(H6A,H6B,H6C), C5(H5A,H5B,H5C), C21(H21A,H21B,H21C),
 C16(H16A,H16B,H16C), C10(H10A,H10B,H10C), C1(H1A,H1B,H1C), C15(H15A,H15B,H15C),
  C25(H25A,H25B,H25C), C20(H20A,H20B,H20C)
;
_smtbx_masks_void_probe_radius 1.2
_smtbx_masks_void_truncation_radius 1.2
_olex2_submission_special_instructions 'No special instructions were received'
_oxdiff_exptl_absorpt_empirical_details
;
Empirical correction (ABSPACK) includes:
- Absorption correction using spherical harmonics
- Frame scaling
- Detector area scaling
;
_oxdiff_exptl_absorpt_empirical_full_max 2.615
_oxdiff_exptl_absorpt_empirical_full_min 0.532

loop_
_space_group_symop_operation_xyz
'x, y, z'
'-x, y, -z+1/2'
'x+1/2, y+1/2, z'
'-x+1/2, y+1/2, -z+1/2'
'-x, -y, -z'
'x, -y, z-1/2'
'-x+1/2, -y+1/2, -z'
'x+1/2, -y+1/2, z-1/2'

loop_
_atom_site_label
_atom_site_type_symbol
_atom_site_fract_x
_atom_site_fract_y
_atom_site_fract_z
_atom_site_U_iso_or_equiv
_atom_site_adp_type
_atom_site_occupancy
_atom_site_site_symmetry_order
_atom_site_calc_flag
_atom_site_refinement_flags_posn
_atom_site_refinement_flags_adp
_atom_site_refinement_flags_occupancy
_atom_site_disorder_assembly
_atom_site_disorder_group
Ru1 Ru 0.59223(2) 0.21155(6) 0.40140(2) 0.02238(17) Uani 1 1 d . . . . .
Ru2 Ru 0.66958(2) 0.32202(6) 0.33134(2) 0.02327(17) Uani 1 1 d . . . . .
O9 O 0.69716(14) 0.0941(5) 0.33967(18) 0.0277(10) Uani 1 1 d . . . . .
O4 O 0.56382(16) 0.1784(6) 0.46917(18) 0.0308(10) Uani 1 1 d . . . . .
O8 O 0.72792(15) 0.4166(5) 0.32111(19) 0.0310(10) Uani 1 1 d . . . . .
O2 O 0.56541(14) 0.4380(5) 0.39318(18) 0.0286(10) Uani 1 1 d . . . . .
O3 O 0.53448(14) 0.1045(5) 0.35351(19) 0.0299(10) Uani 1 1 d . . . . .
O1 O 0.61660(14) 0.2409(5) 0.34012(17) 0.0245(9) Uani 1 1 d . . . . .
O6 O 0.64747(14) 0.5559(5) 0.32415(18) 0.0278(9) Uani 1 1 d . . . . .
O5 O 0.61908(14) -0.0142(5) 0.41502(18) 0.0279(9) Uani 1 1 d . . . . .
O7 O 0.65257(16) 0.2809(5) 0.24401(19) 0.0316(10) Uani 1 1 d . . . . .
C22 C 0.6686(2) 0.3487(8) 0.5040(3) 0.0286(14) Uani 1 1 d . . . . .
C11 C 0.6147(3) 0.7944(9) 0.2808(3) 0.0371(17) Uani 1 1 d . . . . .
H11A H 0.587355 0.795278 0.292958 0.056 Uiso 1 1 calc R U . . .
H11B H 0.609937 0.847849 0.244210 0.056 Uiso 1 1 calc R U . . .
H11C H 0.637709 0.851045 0.308710 0.056 Uiso 1 1 calc R U . . .
C19 C 0.7345(2) 0.0577(8) 0.3303(3) 0.0285(14) Uani 1 1 d . . . . .
C2 C 0.5274(2) 0.4683(9) 0.3591(3) 0.0329(15) Uani 1 1 d . . . . .
N1 N 0.65238(17) 0.3102(6) 0.4482(2) 0.0240(11) Uani 1 1 d . . . . .
C4 C 0.5006(2) 0.1891(9) 0.3273(3) 0.0318(15) Uani 1 1 d . . . . .
C6 C 0.5459(3) 0.0650(12) 0.5500(3) 0.055(2) Uani 1 1 d . . . . .
H6A H 0.564440 0.129473 0.580334 0.082 Uiso 1 1 calc R U . . .
H6B H 0.542351 -0.042466 0.564265 0.082 Uiso 1 1 calc R U . . .
H6C H 0.517033 0.115815 0.536846 0.082 Uiso 1 1 calc R U . . .
C5 C 0.4617(2) 0.0889(9) 0.2941(3) 0.0356(16) Uani 1 1 d . . . . .
H5A H 0.472467 0.005444 0.272891 0.053 Uiso 1 1 calc R U . . .
H5B H 0.440971 0.158175 0.267766 0.053 Uiso 1 1 calc R U . . .
H5C H 0.446761 0.039031 0.320240 0.053 Uiso 1 1 calc R U . . .
C12 C 0.62912(19) 0.6213(8) 0.2756(3) 0.0282(14) Uani 1 1 d . . . . .
C3 C 0.4967(2) 0.3597(9) 0.3268(3) 0.0322(15) Uani 1 1 d . . . . .
H3 H 0.470983 0.404177 0.302372 0.039 Uiso 1 1 calc R U . . .
C21 C 0.6437(3) 0.3227(11) 0.5489(3) 0.0429(19) Uani 1 1 d . . . . .
H21A H 0.614042 0.367273 0.535959 0.064 Uiso 1 1 calc R U . . .
H21B H 0.659355 0.376246 0.583849 0.064 Uiso 1 1 calc R U . . .
H21C H 0.641832 0.207747 0.555937 0.064 Uiso 1 1 calc R U . . .
C7 C 0.5679(3) 0.0526(9) 0.5006(3) 0.0390(17) Uani 1 1 d . . . . .
C9 C 0.6157(2) -0.1120(8) 0.4545(3) 0.0338(15) Uani 1 1 d . . . . .
C16 C 0.8024(3) 0.4340(10) 0.3119(3) 0.0436(18) Uani 1 1 d . . . . .
H16A H 0.792353 0.534416 0.292113 0.065 Uiso 1 1 calc R U . . .
H16B H 0.819797 0.373660 0.290996 0.065 Uiso 1 1 calc R U . . .
H16C H 0.820523 0.457673 0.349854 0.065 Uiso 1 1 calc R U . . .
C13 C 0.6217(2) 0.5499(9) 0.2222(3) 0.0335(15) Uani 1 1 d . . . . .
H13 H 0.607746 0.615444 0.191177 0.040 Uiso 1 1 calc R U . . .
C17 C 0.7626(2) 0.3346(8) 0.3161(3) 0.0314(15) Uani 1 1 d . . . . .
C23 C 0.7108(2) 0.4158(8) 0.5115(3) 0.0320(15) Uani 1 1 d . . . . .
H23 H 0.729742 0.451631 0.545973 0.038 Uiso 1 1 calc R U . . .
C10 C 0.6407(3) -0.2716(9) 0.4539(4) 0.049(2) Uani 1 1 d . . . . .
H10A H 0.666449 -0.252588 0.439207 0.073 Uiso 1 1 calc R U . . .
H10B H 0.621189 -0.349098 0.429776 0.073 Uiso 1 1 calc R U . . .
H10C H 0.650256 -0.313977 0.492350 0.073 Uiso 1 1 calc R U . . .
C1 C 0.5153(3) 0.6490(9) 0.3552(4) 0.0457(19) Uani 1 1 d . . . . .
H1A H 0.516007 0.689766 0.392893 0.069 Uiso 1 1 calc R U . . .
H1B H 0.485754 0.663177 0.330376 0.069 Uiso 1 1 calc R U . . .
H1C H 0.536596 0.708183 0.339925 0.069 Uiso 1 1 calc R U . . .
C15 C 0.6208(3) 0.3337(10) 0.1466(3) 0.0410(17) Uani 1 1 d . . . . .
H15A H 0.644040 0.366567 0.128803 0.061 Uiso 1 1 calc R U . . .
H15B H 0.592926 0.383100 0.126589 0.061 Uiso 1 1 calc R U . . .
H15C H 0.617832 0.216939 0.144806 0.061 Uiso 1 1 calc R U . . .
C18 C 0.7654(2) 0.1623(8) 0.3181(3) 0.0329(15) Uani 1 1 d . . . . .
H18 H 0.790770 0.115555 0.310302 0.039 Uiso 1 1 calc R U . . .
C14 C 0.6328(2) 0.3876(9) 0.2082(3) 0.0346(16) Uani 1 1 d . . . . .
C25 C 0.7611(3) 0.4855(10) 0.4445(3) 0.0436(18) Uani 1 1 d . . . . .
H25A H 0.780733 0.529732 0.478793 0.065 Uiso 1 1 calc R U . . .
H25B H 0.753036 0.570049 0.415975 0.065 Uiso 1 1 calc R U . . .
H25C H 0.776229 0.399096 0.429931 0.065 Uiso 1 1 calc R U . . .
C24 C 0.7194(2) 0.4192(8) 0.4581(3) 0.0306(14) Uani 1 1 d . . . . .
C20 C 0.7459(3) -0.1240(8) 0.3358(3) 0.0390(17) Uani 1 1 d . . . . .
H20A H 0.768796 -0.142805 0.370647 0.058 Uiso 1 1 calc R U . . .
H20B H 0.756622 -0.158015 0.303405 0.058 Uiso 1 1 calc R U . . .
H20C H 0.719546 -0.185344 0.336625 0.058 Uiso 1 1 calc R U . . .
C8 C 0.5918(3) -0.0870(9) 0.4945(3) 0.0432(18) Uani 1 1 d . . . . .
H8 H 0.591576 -0.171886 0.520194 0.052 Uiso 1 1 calc R U . . .
N2 N 0.68416(17) 0.3556(6) 0.4197(2) 0.0254(11) Uani 1 1 d . . . . .

loop_
_atom_site_aniso_label
_atom_site_aniso_U_11
_atom_site_aniso_U_22
_atom_site_aniso_U_33
_atom_site_aniso_U_23
_atom_site_aniso_U_13
_atom_site_aniso_U_12
Ru1 0.0225(3) 0.0210(3) 0.0209(3) -0.00110(17) 0.00052(19) 0.00323(18)
Ru2 0.0247(3) 0.0203(3) 0.0221(3) 0.00069(17) 0.00107(19) 0.00183(18)
O9 0.029(2) 0.024(2) 0.029(2) -0.0018(18) 0.0056(18) 0.0015(19)
O4 0.039(3) 0.034(3) 0.019(2) -0.0010(19) 0.0068(19) 0.004(2)
O8 0.033(2) 0.022(2) 0.035(2) 0.0058(19) 0.0042(19) 0.004(2)
O2 0.029(2) 0.021(2) 0.032(2) -0.0009(18) 0.0010(19) 0.0023(18)
O3 0.025(2) 0.027(2) 0.034(2) -0.0045(19) 0.0006(18) -0.0049(19)
O1 0.026(2) 0.026(2) 0.020(2) -0.0038(17) 0.0024(17) 0.0038(18)
O6 0.026(2) 0.024(2) 0.030(2) 0.0036(18) 0.0020(18) 0.0026(18)
O5 0.027(2) 0.020(2) 0.035(2) -0.0004(19) 0.0051(18) 0.0040(18)
O7 0.039(3) 0.029(3) 0.026(2) -0.0003(19) 0.006(2) 0.001(2)
C22 0.025(3) 0.028(4) 0.025(3) -0.001(3) -0.006(2) 0.007(3)
C11 0.039(4) 0.035(4) 0.036(4) 0.012(3) 0.008(3) 0.011(3)
C19 0.029(3) 0.030(4) 0.022(3) -0.004(3) -0.001(3) 0.006(3)
C2 0.029(3) 0.038(4) 0.028(3) 0.005(3) -0.001(3) 0.004(3)
N1 0.025(3) 0.023(3) 0.022(3) -0.002(2) 0.002(2) 0.005(2)
C4 0.028(3) 0.040(4) 0.025(3) -0.001(3) 0.003(3) 0.002(3)
C6 0.066(6) 0.063(6) 0.038(4) -0.001(4) 0.019(4) -0.004(5)
C5 0.025(3) 0.045(4) 0.034(4) -0.004(3) 0.002(3) 0.000(3)
C12 0.017(3) 0.030(4) 0.035(4) 0.008(3) 0.003(3) -0.002(3)
C3 0.020(3) 0.039(4) 0.032(3) 0.006(3) -0.004(3) 0.008(3)
C21 0.039(4) 0.064(5) 0.021(3) -0.006(3) 0.000(3) -0.006(4)
C7 0.045(4) 0.036(4) 0.034(4) 0.000(3) 0.009(3) -0.002(3)
C9 0.041(4) 0.020(3) 0.035(4) 0.001(3) 0.001(3) 0.000(3)
C16 0.036(4) 0.045(5) 0.047(4) 0.008(4) 0.006(3) -0.006(3)
C13 0.028(3) 0.035(4) 0.032(4) 0.012(3) -0.002(3) -0.002(3)
C17 0.036(4) 0.029(4) 0.024(3) 0.000(3) -0.001(3) -0.002(3)
C23 0.040(4) 0.025(4) 0.022(3) -0.004(3) -0.008(3) 0.008(3)
C10 0.057(5) 0.021(4) 0.058(5) 0.006(3) -0.004(4) 0.013(4)
C1 0.039(4) 0.028(4) 0.069(5) 0.008(4) 0.011(4) 0.006(3)
C15 0.042(4) 0.049(5) 0.029(4) 0.006(3) 0.003(3) -0.006(4)
C18 0.032(4) 0.030(4) 0.033(4) -0.001(3) 0.002(3) 0.007(3)
C14 0.023(3) 0.048(4) 0.032(4) -0.002(3) 0.005(3) -0.006(3)
C25 0.038(4) 0.043(5) 0.041(4) 0.004(3) -0.005(3) -0.008(3)
C24 0.030(3) 0.026(4) 0.030(3) 0.003(3) -0.003(3) 0.003(3)
C20 0.050(4) 0.022(4) 0.037(4) 0.000(3) -0.003(3) 0.011(3)
C8 0.070(5) 0.027(4) 0.032(4) 0.007(3) 0.013(4) -0.003(4)
N2 0.029(3) 0.020(3) 0.025(3) -0.001(2) 0.002(2) 0.003(2)

loop_
_atom_type_symbol
_atom_type_description
_atom_type_scat_dispersion_real
_atom_type_scat_dispersion_imag
_atom_type_scat_source
C C 0.0181 0.0091 'International Tables Vol C Tables 4.2.6.8 and 6.1.1.4'
H H 0.0000 0.0000 'International Tables Vol C Tables 4.2.6.8 and 6.1.1.4'
N N 0.0311 0.0180 'International Tables Vol C Tables 4.2.6.8 and 6.1.1.4'
O O 0.0492 0.0322 'International Tables Vol C Tables 4.2.6.8 and 6.1.1.4'
Ru Ru 0.0552 3.2960 'International Tables Vol C Tables 4.2.6.8 and 6.1.1.4'

loop_
_geom_angle_atom_site_label_1
_geom_angle_atom_site_label_2
_geom_angle_atom_site_label_3
_geom_angle
_geom_angle_site_symmetry_1
_geom_angle_site_symmetry_3
_geom_angle_publ_flag
O4 Ru1 N1 97.16(19) . . ?
O2 Ru1 O4 87.26(18) . . ?
O2 Ru1 O3 93.59(18) . . ?
O2 Ru1 N1 88.99(18) . . ?
O3 Ru1 O4 84.51(18) . . ?
O3 Ru1 N1 176.99(19) . . ?
O1 Ru1 O4 179.02(18) . . ?
O1 Ru1 O2 92.45(18) . . ?
O1 Ru1 O3 94.57(18) . . ?
O1 Ru1 O5 90.87(18) . . ?
O1 Ru1 N1 83.77(19) . . ?
O5 Ru1 O4 89.45(18) . . ?
O5 Ru1 O2 176.32(17) . . ?
O5 Ru1 O3 87.75(18) . . ?
O5 Ru1 N1 89.77(18) . . ?
O9 Ru2 O7 86.66(17) . . ?
O9 Ru2 N2 92.58(18) . . ?
O8 Ru2 O9 90.06(17) . . ?
O8 Ru2 O7 86.64(18) . . ?
O8 Ru2 N2 96.13(19) . . ?
O1 Ru2 O9 91.05(18) . . ?
O1 Ru2 O8 178.86(18) . . ?
O1 Ru2 O6 93.59(18) . . ?
O1 Ru2 O7 93.22(18) . . ?
O1 Ru2 N2 84.02(19) . . ?
O6 Ru2 O9 175.20(17) . . ?
O6 Ru2 O8 85.30(17) . . ?
O6 Ru2 O7 94.30(17) . . ?
O6 Ru2 N2 86.69(18) . . ?
O7 Ru2 N2 177.1(2) . . ?
C19 O9 Ru2 125.1(4) . . ?
C7 O4 Ru1 125.7(5) . . ?
C17 O8 Ru2 126.2(4) . . ?
C2 O2 Ru1 122.0(4) . . ?
C4 O3 Ru1 121.9(4) . . ?
Ru2 O1 Ru1 134.7(2) . . ?
C12 O6 Ru2 122.4(4) . . ?
C9 O5 Ru1 126.3(4) . . ?
C14 O7 Ru2 122.3(4) . . ?
N1 C22 C21 124.2(6) . . ?
N1 C22 C23 108.8(6) . . ?
C23 C22 C21 127.0(6) . . ?
H11A C11 H11B 109.5 . . ?
H11A C11 H11C 109.5 . . ?
H11B C11 H11C 109.5 . . ?
C12 C11 H11A 109.5 . . ?
C12 C11 H11B 109.5 . . ?
C12 C11 H11C 109.5 . . ?
O9 C19 C18 127.4(6) . . ?
O9 C19 C20 114.6(6) . . ?
C18 C19 C20 118.0(6) . . ?
O2 C2 C3 128.5(7) . . ?
O2 C2 C1 113.6(6) . . ?
C3 C2 C1 117.9(6) . . ?
C22 N1 Ru1 133.3(4) . . ?
C22 N1 N2 107.6(5) . . ?
N2 N1 Ru1 119.1(4) . . ?
O3 C4 C5 114.0(6) . . ?
O3 C4 C3 127.0(6) . . ?
C3 C4 C5 119.0(6) . . ?
H6A C6 H6B 109.5 . . ?
H6A C6 H6C 109.5 . . ?
H6B C6 H6C 109.5 . . ?
C7 C6 H6A 109.5 . . ?
C7 C6 H6B 109.5 . . ?
C7 C6 H6C 109.5 . . ?
C4 C5 H5A 109.5 . . ?
C4 C5 H5B 109.5 . . ?
C4 C5 H5C 109.5 . . ?
H5A C5 H5B 109.5 . . ?
H5A C5 H5C 109.5 . . ?
H5B C5 H5C 109.5 . . ?
O6 C12 C11 113.0(6) . . ?
O6 C12 C13 127.1(6) . . ?
C13 C12 C11 119.8(6) . . ?
C2 C3 C4 126.2(6) . . ?
C2 C3 H3 116.9 . . ?
C4 C3 H3 116.9 . . ?
C22 C21 H21A 109.5 . . ?
C22 C21 H21B 109.5 . . ?
C22 C21 H21C 109.5 . . ?
H21A C21 H21B 109.5 . . ?
H21A C21 H21C 109.5 . . ?
H21B C21 H21C 109.5 . . ?
O4 C7 C6 114.7(7) . . ?
O4 C7 C8 125.6(7) . . ?
C8 C7 C6 119.6(7) . . ?
O5 C9 C10 113.4(7) . . ?
O5 C9 C8 126.5(6) . . ?
C8 C9 C10 120.1(7) . . ?
H16A C16 H16B 109.5 . . ?
H16A C16 H16C 109.5 . . ?
H16B C16 H16C 109.5 . . ?
C17 C16 H16A 109.5 . . ?
C17 C16 H16B 109.5 . . ?
C17 C16 H16C 109.5 . . ?
C12 C13 H13 115.8 . . ?
C12 C13 C14 128.4(6) . . ?
C14 C13 H13 115.8 . . ?
O8 C17 C16 115.8(6) . . ?
O8 C17 C18 124.2(6) . . ?
C18 C17 C16 119.9(7) . . ?
C22 C23 H23 126.8 . . ?
C24 C23 C22 106.5(6) . . ?
C24 C23 H23 126.8 . . ?
C9 C10 H10A 109.5 . . ?
C9 C10 H10B 109.5 . . ?
C9 C10 H10C 109.5 . . ?
H10A C10 H10B 109.5 . . ?
H10A C10 H10C 109.5 . . ?
H10B C10 H10C 109.5 . . ?
C2 C1 H1A 109.5 . . ?
C2 C1 H1B 109.5 . . ?
C2 C1 H1C 109.5 . . ?
H1A C1 H1B 109.5 . . ?
H1A C1 H1C 109.5 . . ?
H1B C1 H1C 109.5 . . ?
H15A C15 H15B 109.5 . . ?
H15A C15 H15C 109.5 . . ?
H15B C15 H15C 109.5 . . ?
C14 C15 H15A 109.5 . . ?
C14 C15 H15B 109.5 . . ?
C14 C15 H15C 109.5 . . ?
C19 C18 C17 126.2(7) . . ?
C19 C18 H18 116.9 . . ?
C17 C18 H18 116.9 . . ?
O7 C14 C13 125.5(6) . . ?
O7 C14 C15 115.0(7) . . ?
C13 C14 C15 119.5(6) . . ?
H25A C25 H25B 109.5 . . ?
H25A C25 H25C 109.5 . . ?
H25B C25 H25C 109.5 . . ?
C24 C25 H25A 109.5 . . ?
C24 C25 H25B 109.5 . . ?
C24 C25 H25C 109.5 . . ?
C23 C24 C25 126.0(6) . . ?
N2 C24 C23 108.7(6) . . ?
N2 C24 C25 125.3(6) . . ?
C19 C20 H20A 109.5 . . ?
C19 C20 H20B 109.5 . . ?
C19 C20 H20C 109.5 . . ?
H20A C20 H20B 109.5 . . ?
H20A C20 H20C 109.5 . . ?
H20B C20 H20C 109.5 . . ?
C7 C8 H8 116.8 . . ?
C9 C8 C7 126.3(7) . . ?
C9 C8 H8 116.8 . . ?
N1 N2 Ru2 118.4(4) . . ?
C24 N2 Ru2 133.1(5) . . ?
C24 N2 N1 108.4(5) . . ?

loop_
_geom_bond_atom_site_label_1
_geom_bond_atom_site_label_2
_geom_bond_distance
_geom_bond_site_symmetry_2
_geom_bond_publ_flag
Ru1 O4 2.054(4) . ?
Ru1 O2 2.018(4) . ?
Ru1 O3 2.052(4) . ?
Ru1 O1 1.832(4) . ?
Ru1 O5 2.016(4) . ?
Ru1 N1 2.070(5) . ?
Ru2 O9 2.038(4) . ?
Ru2 O8 2.029(5) . ?
Ru2 O1 1.823(4) . ?
Ru2 O6 2.024(4) . ?
Ru2 O7 2.057(4) . ?
Ru2 N2 2.074(5) . ?
O9 C19 1.262(8) . ?
O4 C7 1.264(9) . ?
O8 C17 1.292(8) . ?
O2 C2 1.270(8) . ?
O3 C4 1.277(8) . ?
O6 C12 1.276(7) . ?
O5 C9 1.266(8) . ?
O7 C14 1.268(8) . ?
C22 N1 1.343(8) . ?
C22 C21 1.490(10) . ?
C22 C23 1.381(10) . ?
C11 H11A 0.9600 . ?
C11 H11B 0.9600 . ?
C11 H11C 0.9600 . ?
C11 C12 1.499(10) . ?
C19 C18 1.368(10) . ?
C19 C20 1.526(10) . ?
C2 C3 1.383(10) . ?
C2 C1 1.522(10) . ?
N1 N2 1.380(8) . ?
C4 C5 1.502(10) . ?
C4 C3 1.402(10) . ?
C6 H6A 0.9600 . ?
C6 H6B 0.9600 . ?
C6 H6C 0.9600 . ?
C6 C7 1.513(10) . ?
C5 H5A 0.9600 . ?
C5 H5B 0.9600 . ?
C5 H5C 0.9600 . ?
C12 C13 1.376(10) . ?
C3 H3 0.9300 . ?
C21 H21A 0.9600 . ?
C21 H21B 0.9600 . ?
C21 H21C 0.9600 . ?
C7 C8 1.387(11) . ?
C9 C10 1.518(10) . ?
C9 C8 1.367(11) . ?
C16 H16A 0.9600 . ?
C16 H16B 0.9600 . ?
C16 H16C 0.9600 . ?
C16 C17 1.497(10) . ?
C13 H13 0.9300 . ?
C13 C14 1.433(10) . ?
C17 C18 1.413(10) . ?
C23 H23 0.9300 . ?
C23 C24 1.376(10) . ?
C10 H10A 0.9600 . ?
C10 H10B 0.9600 . ?
C10 H10C 0.9600 . ?
C1 H1A 0.9600 . ?
C1 H1B 0.9600 . ?
C1 H1C 0.9600 . ?
C15 H15A 0.9600 . ?
C15 H15B 0.9600 . ?
C15 H15C 0.9600 . ?
C15 C14 1.497(10) . ?
C18 H18 0.9300 . ?
C25 H25A 0.9600 . ?
C25 H25B 0.9600 . ?
C25 H25C 0.9600 . ?
C25 C24 1.508(10) . ?
C24 N2 1.336(8) . ?
C20 H20A 0.9600 . ?
C20 H20B 0.9600 . ?
C20 H20C 0.9600 . ?
C8 H8 0.9300 . ?

loop_
_geom_torsion_atom_site_label_1
_geom_torsion_atom_site_label_2
_geom_torsion_atom_site_label_3
_geom_torsion_atom_site_label_4
_geom_torsion
_geom_torsion_site_symmetry_1
_geom_torsion_site_symmetry_2
_geom_torsion_site_symmetry_3
_geom_torsion_site_symmetry_4
_geom_torsion_publ_flag
Ru1 O4 C7 C6 176.2(5) . . . . ?
Ru1 O4 C7 C8 -1.1(11) . . . . ?
Ru1 O2 C2 C3 6.1(10) . . . . ?
Ru1 O2 C2 C1 -174.6(5) . . . . ?
Ru1 O3 C4 C5 179.4(4) . . . . ?
Ru1 O3 C4 C3 -0.4(10) . . . . ?
Ru1 O5 C9 C10 -178.7(5) . . . . ?
Ru1 O5 C9 C8 2.6(10) . . . . ?
Ru1 N1 N2 Ru2 0.0(5) . . . . ?
Ru1 N1 N2 C24 178.5(4) . . . . ?
Ru2 O9 C19 C18 6.3(9) . . . . ?
Ru2 O9 C19 C20 -176.0(4) . . . . ?
Ru2 O8 C17 C16 -177.1(4) . . . . ?
Ru2 O8 C17 C18 -1.1(9) . . . . ?
Ru2 O6 C12 C11 179.1(4) . . . . ?
Ru2 O6 C12 C13 -0.7(9) . . . . ?
Ru2 O7 C14 C13 3.2(9) . . . . ?
Ru2 O7 C14 C15 -176.9(4) . . . . ?
O9 Ru2 O1 Ru1 92.8(3) . . . . ?
O9 C19 C18 C17 3.2(11) . . . . ?
O4 C7 C8 C9 1.4(13) . . . . ?
O8 C17 C18 C19 -6.1(11) . . . . ?
O2 Ru1 O1 Ru2 88.4(3) . . . . ?
O2 C2 C3 C4 3.3(12) . . . . ?
O3 Ru1 O1 Ru2 -177.8(3) . . . . ?
O3 C4 C3 C2 -6.6(12) . . . . ?
O6 Ru2 O1 Ru1 -86.0(3) . . . . ?
O6 C12 C13 C14 -0.3(11) . . . . ?
O5 Ru1 O1 Ru2 -90.0(3) . . . . ?
O5 C9 C8 C7 -2.2(13) . . . . ?
O7 Ru2 O1 Ru1 179.5(3) . . . . ?
C22 N1 N2 Ru2 -177.8(4) . . . . ?
C22 N1 N2 C24 0.7(7) . . . . ?
C22 C23 C24 C25 178.6(7) . . . . ?
C22 C23 C24 N2 -0.6(7) . . . . ?
C11 C12 C13 C14 -180.0(7) . . . . ?
N1 Ru1 O1 Ru2 -0.3(3) . . . . ?
N1 C22 C23 C24 1.0(7) . . . . ?
C6 C7 C8 C9 -175.7(8) . . . . ?
C5 C4 C3 C2 173.6(7) . . . . ?
C12 C13 C14 O7 -1.3(11) . . . . ?
C12 C13 C14 C15 178.8(7) . . . . ?
C21 C22 N1 Ru1 1.1(10) . . . . ?
C21 C22 N1 N2 178.5(6) . . . . ?
C21 C22 C23 C24 -178.5(7) . . . . ?
C16 C17 C18 C19 169.7(7) . . . . ?
C23 C22 N1 Ru1 -178.4(4) . . . . ?
C23 C22 N1 N2 -1.0(7) . . . . ?
C23 C24 N2 Ru2 178.1(4) . . . . ?
C23 C24 N2 N1 0.0(7) . . . . ?
C10 C9 C8 C7 179.2(8) . . . . ?
C1 C2 C3 C4 -175.9(7) . . . . ?
C25 C24 N2 Ru2 -1.1(10) . . . . ?
C25 C24 N2 N1 -179.3(6) . . . . ?
C20 C19 C18 C17 -174.4(6) . . . . ?
N2 Ru2 O1 Ru1 0.3(3) . . . . ?

loop_
_smtbx_masks_void_nr
_smtbx_masks_void_average_x
_smtbx_masks_void_average_y
_smtbx_masks_void_average_z
_smtbx_masks_void_volume
_smtbx_masks_void_count_electrons
_smtbx_masks_void_content
1 0.000 0.000 0.000 74.3 10.9 ?
2 0.000 0.000 0.500 74.3 10.9 ?
3 0.500 0.500 0.500 74.3 10.9 ?
4 0.500 0.500 1.000 74.3 10.9 ?
